data_4110767
loop_
_publ_author_name
'Rosemary E. White'
'Timothy P. Hanusa'
'Benjamin E. Kucera'

_publ_contact_author_address
;Department of Chemistry
Vanderbilt University
Box 1822, Station B
Nashville, Tennessee  37235
USA
;
_publ_contact_author_email t.hanusa@vanderbilt.edu
_publ_contact_author_fax ' (615)343-1234'
_publ_contact_author_name 'Professor Timothy P. Hanusa'
_publ_contact_author_phone ' (615)322-4667'
_publ_section_title
;
 Generation of Dimethylsilylene and Allylidene Holmium Complexes from
 Trimethylsilylated Allyl Ligands
;
_journal_name_full 'Journal of the American Chemical Society'
_journal_page_first 9622
_journal_page_last 9623
_journal_paper_doi 10.1021/ja062646i
_journal_volume 128
_journal_year 2006
_chemical_formula_moiety 'C36 H82 Ho2 Si8'
_chemical_formula_sum 'C36 H82 Ho2 Si8'
_chemical_formula_weight 1069.60
_chemical_name_common 05052
_chemical_name_systematic
; 
 ? 
;
_space_group_IT_number 2
_symmetry_cell_setting triclinic
_symmetry_space_group_name_Hall '-P 1'
_symmetry_space_group_name_H-M 'P -1'
_atom_sites_solution_hydrogens geom
_atom_sites_solution_primary direct
_atom_sites_solution_secondary difmap
_audit_creation_method SHELXL-97
_cell_angle_alpha 84.786(5)
_cell_angle_beta 75.757(5)
_cell_angle_gamma 69.666(5)
_cell_formula_units_Z 2
_cell_length_a 11.537(5)
_cell_length_b 12.043(5)
_cell_length_c 20.903(5)
_cell_measurement_reflns_used 3659
_cell_measurement_temperature 173(2)
_cell_measurement_theta_max 27.49
_cell_measurement_theta_min 2.18
_cell_volume 2639.5(17)
_computing_cell_refinement 'SAINT, Bruker'
_computing_data_collection 'SMART, Bruker'
_computing_data_reduction 'SAINT, Bruker'
_computing_molecular_graphics 'SHELXTL, Bruker'
_computing_publication_material 'Bruker SHELXTL'
_computing_structure_refinement 'SHELXL-97 (Sheldrick, 1997)'
_computing_structure_solution 'SHELXS-97 (Sheldrick, 1990)'
_diffrn_ambient_temperature 173(2)
_diffrn_measured_fraction_theta_full 0.991
_diffrn_measured_fraction_theta_max 0.991
_diffrn_measurement_device_type 'Bruker SMART Platform CCD'
_diffrn_measurement_method 'area detector, omega scans per phi'
_diffrn_radiation_monochromator graphite
_diffrn_radiation_source 'normal-focus sealed tube'
_diffrn_radiation_type MoK\a
_diffrn_radiation_wavelength 0.71069
_diffrn_reflns_av_R_equivalents 0.0333
_diffrn_reflns_av_sigmaI/netI 0.0375
_diffrn_reflns_limit_h_max 14
_diffrn_reflns_limit_h_min -14
_diffrn_reflns_limit_k_max 15
_diffrn_reflns_limit_k_min -15
_diffrn_reflns_limit_l_max 27
_diffrn_reflns_limit_l_min -27
_diffrn_reflns_number 31764
_diffrn_reflns_theta_full 27.50
_diffrn_reflns_theta_max 27.50
_diffrn_reflns_theta_min 1.00
_exptl_absorpt_coefficient_mu 3.178
_exptl_absorpt_correction_T_max 0.5292
_exptl_absorpt_correction_T_min 0.3375
_exptl_absorpt_correction_type multi-scan
_exptl_absorpt_process_details 'SADABS, R. Blessing, 1995'
_exptl_crystal_colour yellow
_exptl_crystal_density_diffrn 1.346
_exptl_crystal_description block
_exptl_crystal_F_000 1088
_exptl_crystal_size_max 0.40
_exptl_crystal_size_mid 0.30
_exptl_crystal_size_min 0.20
_refine_diff_density_max 1.544
_refine_diff_density_min -0.564
_refine_diff_density_rms 0.107
_refine_ls_extinction_method none
_refine_ls_goodness_of_fit_ref 1.019
_refine_ls_hydrogen_treatment mixed
_refine_ls_matrix_type full
_refine_ls_number_parameters 481
_refine_ls_number_reflns 12002
_refine_ls_number_restraints 14
_refine_ls_restrained_S_all 1.019
_refine_ls_R_factor_all 0.0439
_refine_ls_R_factor_gt 0.0302
_refine_ls_shift/su_max 0.004
_refine_ls_shift/su_mean 0.000
_refine_ls_structure_factor_coef Fsqd
_refine_ls_weighting_details 'calc w=1/[\s^2^(Fo^2^)+(0.0430P)^2^+1.3288P] where P=(Fo^2^+2Fc^2^)/3'
_refine_ls_weighting_scheme calc
_refine_ls_wR_factor_gt 0.0747
_refine_ls_wR_factor_ref 0.0819
_reflns_number_gt 9613
_reflns_number_total 12002
_reflns_threshold_expression >2sigma(I)
_cod_data_source_file ja062646isi20060626_110515.cif
_cod_data_source_block 05052
_cod_database_code 4110767

loop_
_symmetry_equiv_pos_as_xyz
'x, y, z'
'-x, -y, -z'

loop_
_atom_site_label
_atom_site_type_symbol
_atom_site_fract_x
_atom_site_fract_y
_atom_site_fract_z
_atom_site_U_iso_or_equiv
_atom_site_adp_type
_atom_site_occupancy
_atom_site_symmetry_multiplicity
_atom_site_calc_flag
_atom_site_refinement_flags
_atom_site_disorder_assembly
_atom_site_disorder_group
Si1 Si 0.8401(6) 0.6632(7) 0.1096(5) 0.0467(9) Uani 0.69(2) 1 d PD A 1
C1 C 0.9464(10) 0.7253(10) 0.0470(5) 0.056(2) Uani 0.69(2) 1 d PD A 1
H1A H 0.9244 0.7300 0.0042 0.084 Uiso 0.69(2) 1 calc PR A 1
H1B H 1.0348 0.6739 0.0433 0.084 Uiso 0.69(2) 1 calc PR A 1
H1C H 0.9361 0.8047 0.0604 0.084 Uiso 0.69(2) 1 calc PR A 1
C2 C 0.8623(10) 0.5123(8) 0.0832(8) 0.086(4) Uani 0.69(2) 1 d PD A 1
H2A H 0.8285 0.5183 0.0439 0.129 Uiso 0.69(2) 1 calc PR A 1
H2B H 0.8170 0.4736 0.1189 0.129 Uiso 0.69(2) 1 calc PR A 1
H2C H 0.9530 0.4654 0.0730 0.129 Uiso 0.69(2) 1 calc PR A 1
C3 C 0.894(2) 0.6489(17) 0.1888(7) 0.089(5) Uani 0.69(2) 1 d PD A 1
H3A H 0.8886 0.7270 0.2020 0.134 Uiso 0.69(2) 1 calc PR A 1
H3B H 0.9825 0.5955 0.1822 0.134 Uiso 0.69(2) 1 calc PR A 1
H3C H 0.8401 0.6168 0.2235 0.134 Uiso 0.69(2) 1 calc PR A 1
Si1' Si 0.8336(13) 0.6532(17) 0.1175(12) 0.0467(9) Uani 0.31(2) 1 d PD A 2
C1' C 0.941(3) 0.686(2) 0.0430(12) 0.056(2) Uani 0.31(2) 1 d PD A 2
H1D H 0.9133 0.6752 0.0038 0.084 Uiso 0.31(2) 1 calc PR A 2
H1E H 1.0275 0.6316 0.0409 0.084 Uiso 0.31(2) 1 calc PR A 2
H1F H 0.9381 0.7676 0.0446 0.084 Uiso 0.31(2) 1 calc PR A 2
C2' C 0.843(3) 0.4968(19) 0.1204(18) 0.086(4) Uani 0.31(2) 1 d PD A 2
H2D H 0.8195 0.4792 0.0814 0.129 Uiso 0.31(2) 1 calc PR A 2
H2E H 0.7846 0.4826 0.1604 0.129 Uiso 0.31(2) 1 calc PR A 2
H2F H 0.9300 0.4456 0.1208 0.129 Uiso 0.31(2) 1 calc PR A 2
C3' C 0.881(6) 0.685(4) 0.1916(17) 0.089(5) Uani 0.31(2) 1 d PD A 2
H3D H 0.8787 0.7678 0.1895 0.134 Uiso 0.31(2) 1 calc PR A 2
H3E H 0.9671 0.6322 0.1921 0.134 Uiso 0.31(2) 1 calc PR A 2
H3F H 0.8216 0.6733 0.2318 0.134 Uiso 0.31(2) 1 calc PR A 2
Si2 Si 0.3268(4) 0.7079(4) 0.1142(2) 0.0485(6) Uani 0.86(2) 1 d PD A 3
C7 C 0.3728(9) 0.6637(9) 0.0256(3) 0.078(2) Uani 0.86(2) 1 d PD A 3
H7A H 0.4627 0.6146 0.0143 0.118 Uiso 0.86(2) 1 calc PR A 3
H7B H 0.3589 0.7348 -0.0023 0.118 Uiso 0.86(2) 1 calc PR A 3
H7C H 0.3210 0.6186 0.0185 0.118 Uiso 0.86(2) 1 calc PR A 3
C8 C 0.1653(6) 0.8212(8) 0.1330(5) 0.071(2) Uani 0.86(2) 1 d PD A 3
H8A H 0.1472 0.8525 0.1774 0.106 Uiso 0.86(2) 1 calc PR A 3
H8B H 0.1023 0.7850 0.1309 0.106 Uiso 0.86(2) 1 calc PR A 3
H8C H 0.1612 0.8859 0.1007 0.106 Uiso 0.86(2) 1 calc PR A 3
C9 C 0.3242(13) 0.5737(8) 0.1653(5) 0.103(3) Uani 0.86(2) 1 d PD A 3
H9A H 0.3049 0.5933 0.2121 0.155 Uiso 0.86(2) 1 calc PR A 3
H9B H 0.4074 0.5115 0.1536 0.155 Uiso 0.86(2) 1 calc PR A 3
H9C H 0.2590 0.5457 0.1571 0.155 Uiso 0.86(2) 1 calc PR A 3
Si2' Si 0.342(2) 0.687(2) 0.1173(16) 0.0485(6) Uani 0.14(2) 1 d PD A 4
C7' C 0.339(5) 0.645(5) 0.034(2) 0.078(2) Uani 0.14(2) 1 d PD A 4
H7D H 0.2554 0.6869 0.0249 0.118 Uiso 0.14(2) 1 calc PR A 4
H7E H 0.3571 0.5593 0.0327 0.118 Uiso 0.14(2) 1 calc PR A 4
H7F H 0.4040 0.6663 0.0001 0.118 Uiso 0.14(2) 1 calc PR A 4
C8' C 0.182(3) 0.782(5) 0.160(3) 0.071(2) Uani 0.14(2) 1 d PD A 4
H8D H 0.1893 0.8477 0.1821 0.106 Uiso 0.14(2) 1 calc PR A 4
H8E H 0.1429 0.7352 0.1936 0.106 Uiso 0.14(2) 1 calc PR A 4
H8F H 0.1292 0.8145 0.1284 0.106 Uiso 0.14(2) 1 calc PR A 4
C9' C 0.384(7) 0.546(4) 0.166(3) 0.103(3) Uani 0.14(2) 1 d PD A 4
H9D H 0.3178 0.5523 0.2059 0.155 Uiso 0.14(2) 1 calc PR A 4
H9E H 0.4655 0.5326 0.1772 0.155 Uiso 0.14(2) 1 calc PR A 4
H9F H 0.3917 0.4805 0.1388 0.155 Uiso 0.14(2) 1 calc PR A 4
Ho1 Ho 0.515074(15) 0.939396(13) 0.078723(7) 0.03123(5) Uani 1 1 d . . .
Si3 Si 0.71132(13) 1.11107(12) 0.14207(7) 0.0593(3) Uani 1 1 d . A .
Si4 Si 0.26226(10) 1.15302(9) 0.10636(5) 0.0370(2) Uani 1 1 d . A .
C4 C 0.6671(4) 0.7534(4) 0.1258(2) 0.0465(9) Uani 1 1 d D . .
H4 H 0.6409 0.7652 0.1747 0.056 Uiso 1 1 calc R A 1
C5 C 0.5748(4) 0.7149(3) 0.11126(19) 0.0423(9) Uani 1 1 d . A .
H5 H 0.6058 0.6588 0.0734 0.051 Uiso 1 1 calc R . .
C6 C 0.4423(4) 0.7709(4) 0.1293(2) 0.0464(9) Uani 1 1 d D . .
H6 H 0.4213 0.7826 0.1781 0.056 Uiso 1 1 calc R A 3
C10 C 0.8459(5) 1.0689(6) 0.0664(4) 0.102(2) Uani 1 1 d . . .
H10A H 0.8564 0.9905 0.0514 0.153 Uiso 1 1 calc R . .
H10B H 0.9245 1.0671 0.0772 0.153 Uiso 1 1 calc R . .
H10C H 0.8266 1.1273 0.0313 0.153 Uiso 1 1 calc R . .
C11 C 0.6856(6) 1.2668(5) 0.1626(3) 0.0882(19) Uani 1 1 d . . .
H11A H 0.6106 1.2947 0.1991 0.132 Uiso 1 1 calc R . .
H11B H 0.6723 1.3176 0.1239 0.132 Uiso 1 1 calc R . .
H11C H 0.7602 1.2700 0.1758 0.132 Uiso 1 1 calc R . .
C12 C 0.7519(8) 1.0161(7) 0.2130(4) 0.128(3) Uani 1 1 d . . .
H12A H 0.6829 1.0433 0.2523 0.191 Uiso 1 1 calc R . .
H12B H 0.8305 1.0203 0.2210 0.191 Uiso 1 1 calc R . .
H12C H 0.7639 0.9341 0.2036 0.191 Uiso 1 1 calc R . .
C13 C 0.5654(4) 1.0983(3) 0.1263(2) 0.0460(9) Uani 1 1 d . . .
H13 H 0.5245 1.1739 0.1041 0.055 Uiso 1 1 calc R A .
C14 C 0.4683(4) 1.0788(4) 0.1765(2) 0.0479(10) Uani 1 1 d . A .
H14 H 0.4955 1.0384 0.2169 0.057 Uiso 1 1 calc R . .
C15 C 0.3503(4) 1.0779(4) 0.17008(19) 0.0459(9) Uani 1 1 d . . .
H15 H 0.3043 1.0390 0.2069 0.055 Uiso 1 1 calc R A .
C16 C 0.2702(5) 1.3043(4) 0.0862(2) 0.0577(11) Uani 1 1 d . . .
H16A H 0.2189 1.3572 0.1233 0.086 Uiso 1 1 calc R A .
H16B H 0.2373 1.3341 0.0467 0.086 Uiso 1 1 calc R . .
H16C H 0.3587 1.3013 0.0779 0.086 Uiso 1 1 calc R . .
C17 C 0.0923(4) 1.1657(4) 0.1419(2) 0.0553(11) Uani 1 1 d . . .
H17A H 0.0539 1.2275 0.1756 0.083 Uiso 1 1 calc R A .
H17B H 0.0884 1.0898 0.1619 0.083 Uiso 1 1 calc R . .
H17C H 0.0456 1.1863 0.1067 0.083 Uiso 1 1 calc R . .
C18 C 0.3338(3) 1.0583(3) 0.03041(17) 0.0339(7) Uani 1 1 d . . .
H18A H 0.285(4) 1.100(3) -0.0021(19) 0.041 Uiso 1 1 d . . .
H18B H 0.315(3) 0.972(3) 0.0393(18) 0.041 Uiso 1 1 d . . .
Ho2 Ho 0.072198(16) 1.031667(14) 0.419254(7) 0.03400(5) Uani 1 1 d . . .
Si5 Si 0.28099(14) 1.26418(12) 0.37165(7) 0.0591(3) Uani 1 1 d . . .
Si6 Si 0.40734(12) 0.76545(11) 0.37118(6) 0.0524(3) Uani 1 1 d . . .
Si7 Si -0.08425(12) 0.87825(10) 0.39862(5) 0.0441(3) Uani 1 1 d . . .
Si8 Si -0.18235(13) 1.33982(10) 0.37445(7) 0.0532(3) Uani 1 1 d . . .
C19 C 0.4315(7) 1.2100(7) 0.3998(4) 0.126(3) Uani 1 1 d . . .
H19A H 0.4558 1.2776 0.4066 0.188 Uiso 1 1 calc R . .
H19B H 0.4984 1.1577 0.3663 0.188 Uiso 1 1 calc R . .
H19C H 0.4198 1.1662 0.4413 0.188 Uiso 1 1 calc R . .
C20 C 0.1603(6) 1.3714(5) 0.4336(3) 0.089(2) Uani 1 1 d . . .
H20A H 0.0795 1.4011 0.4198 0.133 Uiso 1 1 calc R . .
H20B H 0.1891 1.4377 0.4370 0.133 Uiso 1 1 calc R . .
H20C H 0.1485 1.3319 0.4766 0.133 Uiso 1 1 calc R . .
C21 C 0.3061(7) 1.3429(5) 0.2924(3) 0.0877(19) Uani 1 1 d . . .
H21A H 0.2253 1.3779 0.2790 0.132 Uiso 1 1 calc R . .
H21B H 0.3674 1.2870 0.2587 0.132 Uiso 1 1 calc R . .
H21C H 0.3391 1.4056 0.2975 0.132 Uiso 1 1 calc R . .
C22 C 0.2368(4) 1.1341(4) 0.3598(2) 0.0477(10) Uani 1 1 d . . .
H22 H 0.2371 1.1351 0.3119 0.057 Uiso 1 1 calc R . .
C23 C 0.3090(4) 1.0185(4) 0.3731(2) 0.0482(10) Uani 1 1 d . . .
H23 H 0.3586 1.0109 0.4073 0.058 Uiso 1 1 calc R . .
C24 C 0.2929(4) 0.9131(4) 0.3590(2) 0.0500(10) Uani 1 1 d . . .
H24 H 0.2913 0.9180 0.3112 0.060 Uiso 1 1 calc R . .
C25 C 0.3424(6) 0.6498(4) 0.3587(3) 0.0788(16) Uani 1 1 d . . .
H25A H 0.3375 0.6508 0.3125 0.118 Uiso 1 1 calc R . .
H25B H 0.2573 0.6658 0.3874 0.118 Uiso 1 1 calc R . .
H25C H 0.3982 0.5719 0.3696 0.118 Uiso 1 1 calc R . .
C26 C 0.4379(5) 0.7551(5) 0.4546(3) 0.0753(15) Uani 1 1 d . . .
H26A H 0.4731 0.8163 0.4596 0.113 Uiso 1 1 calc R . .
H26B H 0.4986 0.6768 0.4608 0.113 Uiso 1 1 calc R . .
H26C H 0.3582 0.7669 0.4878 0.113 Uiso 1 1 calc R . .
C27 C 0.5626(5) 0.7423(5) 0.3124(3) 0.092(2) Uani 1 1 d . . .
H27A H 0.5547 0.7331 0.2678 0.137 Uiso 1 1 calc R . .
H27B H 0.6260 0.6708 0.3250 0.137 Uiso 1 1 calc R . .
H27C H 0.5894 0.8108 0.3135 0.137 Uiso 1 1 calc R . .
C28 C -0.0351(6) 0.7305(4) 0.3605(2) 0.0673(14) Uani 1 1 d . . .
H28A H -0.0823 0.7359 0.3266 0.101 Uiso 1 1 calc R . .
H28B H -0.0532 0.6734 0.3946 0.101 Uiso 1 1 calc R . .
H28C H 0.0562 0.7043 0.3403 0.101 Uiso 1 1 calc R . .
C29 C -0.2603(5) 0.9344(5) 0.4284(3) 0.0687(14) Uani 1 1 d . . .
H29A H -0.2999 0.9358 0.3918 0.103 Uiso 1 1 calc R . .
H29B H -0.2875 1.0147 0.4457 0.103 Uiso 1 1 calc R . .
H29C H -0.2862 0.8823 0.4635 0.103 Uiso 1 1 calc R . .
C30 C -0.0092(4) 0.8719(3) 0.46993(18) 0.0358(8) Uani 1 1 d . . .
H30A H 0.081(4) 0.830(3) 0.4545(19) 0.043 Uiso 1 1 d . . .
H30B H -0.032(4) 0.815(3) 0.5011(19) 0.043 Uiso 1 1 d . . .
C31 C -0.0270(4) 0.9769(4) 0.33443(19) 0.0460(9) Uani 1 1 d . . .
H31 H 0.0343 0.9364 0.2938 0.055 Uiso 1 1 calc R . .
C32 C -0.0666(4) 1.0993(4) 0.33286(19) 0.0480(10) Uani 1 1 d . . .
H32 H -0.0274 1.1338 0.2914 0.058 Uiso 1 1 calc R . .
C33 C -0.1221(4) 1.1777(3) 0.38688(19) 0.0443(9) Uani 1 1 d . . .
H33 H -0.1961 1.1558 0.4132 0.053 Uiso 1 1 calc R . .
C34 C -0.3345(7) 1.3862(5) 0.3493(4) 0.112(3) Uani 1 1 d . . .
H34A H -0.3983 1.3667 0.3845 0.168 Uiso 1 1 calc R . .
H34B H -0.3235 1.3448 0.3088 0.168 Uiso 1 1 calc R . .
H34C H -0.3628 1.4719 0.3412 0.168 Uiso 1 1 calc R . .
C35 C -0.0659(6) 1.3844(5) 0.3081(3) 0.0801(17) Uani 1 1 d . . .
H35A H -0.0682 1.3595 0.2652 0.120 Uiso 1 1 calc R . .
H35B H 0.0196 1.3466 0.3159 0.120 Uiso 1 1 calc R . .
H35C H -0.0878 1.4707 0.3082 0.120 Uiso 1 1 calc R . .
C36 C -0.2087(6) 1.4203(4) 0.4512(3) 0.0791(16) Uani 1 1 d . . .
H36A H -0.2786 1.4060 0.4845 0.119 Uiso 1 1 calc R . .
H36B H -0.2304 1.5054 0.4417 0.119 Uiso 1 1 calc R . .
H36C H -0.1312 1.3920 0.4680 0.119 Uiso 1 1 calc R . .

loop_
_atom_site_aniso_label
_atom_site_aniso_U_11
_atom_site_aniso_U_22
_atom_site_aniso_U_33
_atom_site_aniso_U_23
_atom_site_aniso_U_13
_atom_site_aniso_U_12
Si1 0.0388(8) 0.0430(14) 0.053(3) 0.0159(12) -0.0132(10) -0.0101(8)
C1 0.048(3) 0.053(6) 0.072(4) 0.006(4) -0.017(3) -0.023(4)
C2 0.056(5) 0.040(4) 0.147(12) 0.009(6) -0.005(7) -0.011(3)
C3 0.052(6) 0.130(14) 0.067(4) 0.027(6) -0.023(3) -0.008(9)
Si1' 0.0388(8) 0.0430(14) 0.053(3) 0.0159(12) -0.0132(10) -0.0101(8)
C1' 0.048(3) 0.053(6) 0.072(4) 0.006(4) -0.017(3) -0.023(4)
C2' 0.056(5) 0.040(4) 0.147(12) 0.009(6) -0.005(7) -0.011(3)
C3' 0.052(6) 0.130(14) 0.067(4) 0.027(6) -0.023(3) -0.008(9)
Si2 0.0494(12) 0.0409(15) 0.0617(9) 0.0069(11) -0.0137(8) -0.0241(12)
C7 0.079(5) 0.104(5) 0.076(4) -0.009(4) -0.017(4) -0.057(4)
C8 0.045(3) 0.077(5) 0.094(6) -0.008(4) -0.010(3) -0.028(3)
C9 0.145(9) 0.088(5) 0.130(6) 0.056(5) -0.078(7) -0.086(6)
Si2' 0.0494(12) 0.0409(15) 0.0617(9) 0.0069(11) -0.0137(8) -0.0241(12)
C7' 0.079(5) 0.104(5) 0.076(4) -0.009(4) -0.017(4) -0.057(4)
C8' 0.045(3) 0.077(5) 0.094(6) -0.008(4) -0.010(3) -0.028(3)
C9' 0.145(9) 0.088(5) 0.130(6) 0.056(5) -0.078(7) -0.086(6)
Ho1 0.03460(9) 0.03302(9) 0.02869(9) 0.00315(6) -0.01026(6) -0.01338(7)
Si3 0.0573(8) 0.0603(8) 0.0772(9) -0.0086(7) -0.0365(7) -0.0242(6)
Si4 0.0367(5) 0.0398(5) 0.0340(5) -0.0069(4) -0.0049(4) -0.0127(4)
C4 0.043(2) 0.048(2) 0.047(2) 0.0139(18) -0.0144(18) -0.0145(18)
C5 0.046(2) 0.038(2) 0.042(2) 0.0098(16) -0.0105(17) -0.0153(17)
C6 0.047(2) 0.046(2) 0.052(2) 0.0103(18) -0.0148(19) -0.0224(19)
C10 0.046(3) 0.122(5) 0.145(6) -0.059(5) -0.031(4) -0.017(3)
C11 0.081(4) 0.090(4) 0.115(5) -0.031(4) -0.020(4) -0.049(3)
C12 0.144(7) 0.150(7) 0.150(7) 0.061(5) -0.117(6) -0.083(6)
C13 0.057(2) 0.041(2) 0.051(2) 0.0016(17) -0.029(2) -0.0190(19)
C14 0.067(3) 0.042(2) 0.038(2) -0.0072(17) -0.020(2) -0.015(2)
C15 0.053(2) 0.056(2) 0.0314(19) -0.0045(17) -0.0087(17) -0.021(2)
C16 0.058(3) 0.044(2) 0.074(3) -0.007(2) -0.019(2) -0.017(2)
C17 0.044(2) 0.066(3) 0.051(3) -0.012(2) 0.0002(19) -0.017(2)
C18 0.0332(18) 0.0370(19) 0.0319(18) 0.0013(14) -0.0099(15) -0.0113(15)
Ho2 0.04153(10) 0.03239(9) 0.02791(9) 0.00033(6) -0.00771(7) -0.01255(7)
Si5 0.0731(9) 0.0534(7) 0.0604(8) 0.0046(6) -0.0085(7) -0.0389(7)
Si6 0.0458(6) 0.0439(6) 0.0523(7) 0.0004(5) 0.0028(5) -0.0064(5)
Si7 0.0596(7) 0.0403(6) 0.0411(6) -0.0020(5) -0.0218(5) -0.0200(5)
Si8 0.0630(8) 0.0372(6) 0.0576(7) 0.0077(5) -0.0233(6) -0.0103(5)
C19 0.118(6) 0.127(6) 0.180(8) 0.041(6) -0.071(6) -0.084(5)
C20 0.127(5) 0.075(4) 0.076(4) -0.025(3) 0.007(4) -0.062(4)
C21 0.129(5) 0.065(3) 0.073(4) 0.004(3) 0.007(4) -0.060(4)
C22 0.057(2) 0.046(2) 0.038(2) -0.0008(17) 0.0021(18) -0.0238(19)
C23 0.048(2) 0.050(2) 0.044(2) 0.0038(18) -0.0028(18) -0.0205(19)
C24 0.054(2) 0.043(2) 0.045(2) -0.0031(18) 0.0017(19) -0.0152(19)
C25 0.081(4) 0.044(3) 0.104(4) -0.012(3) -0.017(3) -0.013(3)
C26 0.074(3) 0.067(3) 0.073(4) 0.008(3) -0.014(3) -0.012(3)
C27 0.063(3) 0.081(4) 0.090(4) 0.013(3) 0.019(3) -0.001(3)
C28 0.103(4) 0.052(3) 0.060(3) -0.010(2) -0.033(3) -0.029(3)
C29 0.062(3) 0.077(3) 0.080(4) 0.004(3) -0.028(3) -0.033(3)
C30 0.047(2) 0.0316(18) 0.0299(18) -0.0004(14) -0.0093(16) -0.0143(16)
C31 0.063(3) 0.046(2) 0.0323(19) -0.0036(16) -0.0175(18) -0.0172(19)
C32 0.065(3) 0.050(2) 0.036(2) 0.0081(17) -0.0241(19) -0.021(2)
C33 0.052(2) 0.041(2) 0.039(2) 0.0024(16) -0.0141(18) -0.0113(18)
C34 0.106(5) 0.062(4) 0.182(8) 0.031(4) -0.088(5) -0.017(4)
C35 0.108(5) 0.057(3) 0.062(3) 0.014(2) -0.007(3) -0.024(3)
C36 0.101(4) 0.047(3) 0.078(4) -0.008(3) -0.008(3) -0.017(3)

loop_
_atom_type_symbol
_atom_type_description
_atom_type_scat_dispersion_real
_atom_type_scat_dispersion_imag
_atom_type_scat_source
C C 0.0033 0.0016 'International Tables Vol C Tables 4.2.6.8 and 6.1.1.4'
H H 0.0000 0.0000 'International Tables Vol C Tables 4.2.6.8 and 6.1.1.4'
Si Si 0.0817 0.0704 'International Tables Vol C Tables 4.2.6.8 and 6.1.1.4'
Ho Ho -0.2175 4.6783 'International Tables Vol C Tables 4.2.6.8 and 6.1.1.4'

loop_
_geom_angle_atom_site_label_1
_geom_angle_atom_site_label_2
_geom_angle_atom_site_label_3
_geom_angle
_geom_angle_site_symmetry_1
_geom_angle_site_symmetry_3
C1 Si1 C2 108.6(5) . .
C1 Si1 C4 115.5(5) . .
C2 Si1 C4 109.0(6) . .
C1 Si1 C3 106.8(6) . .
C2 Si1 C3 108.2(6) . .
C4 Si1 C3 108.6(8) . .
C1' Si1' C2' 111.5(12) . .
C1' Si1' C4 112.2(14) . .
C2' Si1' C4 110.8(13) . .
C1' Si1' C3' 108.3(15) . .
C2' Si1' C3' 109.1(15) . .
C4 Si1' C3' 105(2) . .
Si1' C1' H1D 109.5 . .
Si1' C1' H1E 109.5 . .
H1D C1' H1E 109.5 . .
Si1' C1' H1F 109.5 . .
H1D C1' H1F 109.5 . .
H1E C1' H1F 109.5 . .
Si1' C2' H2D 109.5 . .
Si1' C2' H2E 109.5 . .
H2D C2' H2E 109.5 . .
Si1' C2' H2F 109.5 . .
H2D C2' H2F 109.5 . .
H2E C2' H2F 109.5 . .
Si1' C3' H3D 109.5 . .
Si1' C3' H3E 109.5 . .
H3D C3' H3E 109.5 . .
Si1' C3' H3F 109.5 . .
H3D C3' H3F 109.5 . .
H3E C3' H3F 109.5 . .
C6 Si2 C9 112.4(3) . .
C6 Si2 C8 109.3(3) . .
C9 Si2 C8 108.8(4) . .
C6 Si2 C7 108.5(4) . .
C9 Si2 C7 107.6(4) . .
C8 Si2 C7 110.2(4) . .
C6 Si2' C8' 101.7(19) . .
C6 Si2' C9' 108(2) . .
C8' Si2' C9' 107.3(19) . .
C6 Si2' C7' 123(2) . .
C8' Si2' C7' 110.5(18) . .
C9' Si2' C7' 106.0(18) . .
C18 Ho1 C6 100.87(13) . .
C18 Ho1 C18 90.13(12) . 2_675
C6 Ho1 C18 127.30(13) . 2_675
C18 Ho1 C13 101.81(12) . .
C6 Ho1 C13 133.17(14) . .
C18 Ho1 C13 93.01(13) 2_675 .
C18 Ho1 C15 73.03(12) . .
C6 Ho1 C15 89.98(14) . .
C18 Ho1 C15 141.85(13) 2_675 .
C13 Ho1 C15 59.00(14) . .
C18 Ho1 C14 97.36(13) . .
C6 Ho1 C14 104.94(14) . .
C18 Ho1 C14 124.68(13) 2_675 .
C13 Ho1 C14 31.77(13) . .
C15 Ho1 C14 31.48(13) . .
C18 Ho1 C4 157.90(13) . .
C6 Ho1 C4 58.79(13) . .
C18 Ho1 C4 96.00(13) 2_675 .
C13 Ho1 C4 99.05(13) . .
C15 Ho1 C4 112.54(14) . .
C14 Ho1 C4 96.52(14) . .
C18 Ho1 C5 126.72(12) . .
C6 Ho1 C5 31.78(13) . .
C18 Ho1 C5 103.98(12) 2_675 .
C13 Ho1 C5 127.69(13) . .
C15 Ho1 C5 113.59(13) . .
C14 Ho1 C5 113.92(13) . .
C4 Ho1 C5 31.18(12) . .
C18 Ho1 Si4 37.15(8) . .
C6 Ho1 Si4 101.76(10) . .
C18 Ho1 Si4 116.19(9) 2_675 .
C13 Ho1 Si4 74.62(10) . .
C15 Ho1 Si4 36.50(9) . .
C14 Ho1 Si4 61.02(10) . .
C4 Ho1 Si4 147.25(10) . .
C5 Ho1 Si4 133.34(9) . .
C18 Ho1 Ho1 45.46(8) . 2_675
C6 Ho1 Ho1 124.37(10) . 2_675
C18 Ho1 Ho1 44.68(8) 2_675 2_675
C13 Ho1 Ho1 100.45(10) . 2_675
C15 Ho1 Ho1 110.81(9) . 2_675
C14 Ho1 Ho1 119.71(10) . 2_675
C4 Ho1 Ho1 136.56(10) . 2_675
C5 Ho1 Ho1 126.34(9) . 2_675
Si4 Ho1 Ho1 75.76(2) . 2_675
C18 Ho1 H18B 25.9(8) . .
C6 Ho1 H18B 75.9(9) . .
C18 Ho1 H18B 99.6(8) 2_675 .
C13 Ho1 H18B 124.8(8) . .
C15 Ho1 H18B 80.2(8) . .
C14 Ho1 H18B 110.5(8) . .
C4 Ho1 H18B 132.0(9) . .
C5 Ho1 H18B 100.8(9) . .
Si4 Ho1 H18B 51.6(8) . .
Ho1 Ho1 H18B 59.1(8) 2_675 .
C12 Si3 C13 108.7(3) . .
C12 Si3 C11 108.2(3) . .
C13 Si3 C11 110.8(2) . .
C12 Si3 C10 111.2(4) . .
C13 Si3 C10 110.7(2) . .
C11 Si3 C10 107.2(3) . .
C15 Si4 C16 112.5(2) . .
C15 Si4 C17 106.2(2) . .
C16 Si4 C17 108.6(2) . .
C15 Si4 C18 107.39(17) . .
C16 Si4 C18 109.82(19) . .
C17 Si4 C18 112.20(18) . .
C15 Si4 Ho1 55.77(13) . .
C16 Si4 Ho1 118.05(16) . .
C17 Si4 Ho1 133.31(16) . .
C18 Si4 Ho1 52.77(11) . .
C5 C4 Si1' 121.3(8) . .
C5 C4 Si1 123.6(5) . .
Si1' C4 Si1 6.4(8) . .
C5 C4 Ho1 74.9(2) . .
Si1' C4 Ho1 145.7(7) . .
Si1 C4 Ho1 139.2(3) . .
C5 C4 H4 104.5 . .
Si1' C4 H4 100.1 . .
Si1 C4 H4 104.5 . .
Ho1 C4 H4 104.5 . .
C4 C5 C6 126.6(4) . .
C4 C5 Ho1 73.9(2) . .
C6 C5 Ho1 69.9(2) . .
C4 C5 H5 115.2 . .
C6 C5 H5 115.2 . .
Ho1 C5 H5 115.2 . .
C5 C6 Si2' 117.3(10) . .
C5 C6 Si2 123.9(4) . .
Si2' C6 Si2 8.2(9) . .
C5 C6 Ho1 78.3(2) . .
Si2' C6 Ho1 140.2(10) . .
Si2 C6 Ho1 133.5(3) . .
C5 C6 H6 105.7 . .
Si2' C6 H6 104.5 . .
Si2 C6 H6 105.7 . .
Ho1 C6 H6 105.7 . .
Si3 C10 H10A 109.5 . .
Si3 C10 H10B 109.5 . .
H10A C10 H10B 109.5 . .
Si3 C10 H10C 109.5 . .
H10A C10 H10C 109.5 . .
H10B C10 H10C 109.5 . .
Si3 C11 H11A 109.5 . .
Si3 C11 H11B 109.5 . .
H11A C11 H11B 109.5 . .
Si3 C11 H11C 109.5 . .
H11A C11 H11C 109.5 . .
H11B C11 H11C 109.5 . .
Si3 C12 H12A 109.5 . .
Si3 C12 H12B 109.5 . .
H12A C12 H12B 109.5 . .
Si3 C12 H12C 109.5 . .
H12A C12 H12C 109.5 . .
H12B C12 H12C 109.5 . .
C14 C13 Si3 123.2(3) . .
C14 C13 Ho1 76.8(2) . .
Si3 C13 Ho1 134.5(2) . .
C14 C13 H13 106.0 . .
Si3 C13 H13 106.0 . .
Ho1 C13 H13 106.0 . .
C15 C14 C13 127.2(4) . .
C15 C14 Ho1 73.5(2) . .
C13 C14 Ho1 71.5(2) . .
C15 C14 H14 115.1 . .
C13 C14 H14 115.1 . .
Ho1 C14 H14 115.1 . .
C14 C15 Si4 127.9(3) . .
C14 C15 Ho1 75.0(2) . .
Si4 C15 Ho1 87.73(14) . .
C14 C15 H15 115.9 . .
Si4 C15 H15 115.9 . .
Ho1 C15 H15 115.9 . .
Si4 C16 H16A 109.5 . .
Si4 C16 H16B 109.5 . .
H16A C16 H16B 109.5 . .
Si4 C16 H16C 109.5 . .
H16A C16 H16C 109.5 . .
H16B C16 H16C 109.5 . .
Si4 C17 H17A 109.5 . .
Si4 C17 H17B 109.5 . .
H17A C17 H17B 109.5 . .
Si4 C17 H17C 109.5 . .
H17A C17 H17C 109.5 . .
H17B C17 H17C 109.5 . .
Si4 C18 Ho1 90.08(14) . .
Si4 C18 Ho1 136.69(18) . 2_675
Ho1 C18 Ho1 89.87(12) . 2_675
Si4 C18 H18A 106(2) . .
Ho1 C18 H18A 161(2) . .
Ho1 C18 H18A 71(2) 2_675 .
Si4 C18 H18B 110.9(19) . .
Ho1 C18 H18B 79.6(19) . .
Ho1 C18 H18B 111.7(19) 2_675 .
H18A C18 H18B 104(3) . .
C30 Ho2 C30 90.10(12) . 2_576
C30 Ho2 C24 100.90(13) . .
C30 Ho2 C24 126.87(14) 2_576 .
C30 Ho2 C33 101.21(14) . .
C30 Ho2 C33 90.92(13) 2_576 .
C24 Ho2 C33 135.69(14) . .
C30 Ho2 C31 73.52(13) . .
C30 Ho2 C31 140.59(14) 2_576 .
C24 Ho2 C31 91.83(15) . .
C33 Ho2 C31 58.99(13) . .
C30 Ho2 C32 96.95(13) . .
C30 Ho2 C32 122.80(13) 2_576 .
C24 Ho2 C32 107.34(15) . .
C33 Ho2 C32 31.99(13) . .
C31 Ho2 C32 31.03(12) . .
C30 Ho2 C23 127.87(13) . .
C30 Ho2 C23 104.66(13) 2_576 .
C24 Ho2 C23 31.85(13) . .
C33 Ho2 C23 127.55(14) . .
C31 Ho2 C23 113.75(14) . .
C32 Ho2 C23 114.17(14) . .
C30 Ho2 C22 158.69(13) . .
C30 Ho2 C22 98.19(13) 2_576 .
C24 Ho2 C22 58.54(13) . .
C33 Ho2 C22 98.26(14) . .
C31 Ho2 C22 110.04(14) . .
C32 Ho2 C22 94.97(14) . .
C23 Ho2 C22 30.92(13) . .
C30 Ho2 Si7 37.19(9) . .
C30 Ho2 Si7 116.41(9) 2_576 .
C24 Ho2 Si7 101.76(11) . .
C33 Ho2 Si7 75.21(10) . .
C31 Ho2 Si7 36.68(9) . .
C32 Ho2 Si7 60.95(10) . .
C23 Ho2 Si7 133.11(10) . .
C22 Ho2 Si7 144.62(10) . .
C30 Ho2 Ho2 45.54(8) . 2_576
C30 Ho2 Ho2 44.56(9) 2_576 2_576
C24 Ho2 Ho2 124.12(10) . 2_576
C33 Ho2 Ho2 98.51(10) . 2_576
C31 Ho2 Ho2 110.64(10) . 2_576
C32 Ho2 Ho2 118.14(10) . 2_576
C23 Ho2 Ho2 127.69(9) . 2_576
C22 Ho2 Ho2 139.06(9) . 2_576
Si7 Ho2 Ho2 76.03(3) . 2_576
C30 Ho2 H30A 22.8(10) . .
C30 Ho2 H30A 99.8(9) 2_576 .
C24 Ho2 H30A 78.6(10) . .
C33 Ho2 H30A 121.3(10) . .
C31 Ho2 H30A 78.9(9) . .
C32 Ho2 H30A 108.1(9) . .
C23 Ho2 H30A 105.2(10) . .
C22 Ho2 H30A 135.9(10) . .
Si7 Ho2 H30A 48.3(9) . .
Ho2 Ho2 H30A 58.3(9) 2_576 .
C21 Si5 C19 108.8(3) . .
C21 Si5 C20 108.3(3) . .
C19 Si5 C20 107.9(4) . .
C21 Si5 C22 109.5(2) . .
C19 Si5 C22 108.4(3) . .
C20 Si5 C22 113.8(2) . .
C26 Si6 C24 109.8(2) . .
C26 Si6 C27 106.2(3) . .
C24 Si6 C27 110.9(2) . .
C26 Si6 C25 111.3(3) . .
C24 Si6 C25 109.1(2) . .
C27 Si6 C25 109.6(3) . .
C28 Si7 C31 107.3(2) . .
C28 Si7 C29 109.0(3) . .
C31 Si7 C29 112.0(2) . .
C28 Si7 C30 111.9(2) . .
C31 Si7 C30 107.48(18) . .
C29 Si7 C30 109.1(2) . .
C28 Si7 Ho2 131.75(19) . .
C31 Si7 Ho2 55.64(12) . .
C29 Si7 Ho2 119.25(17) . .
C30 Si7 Ho2 52.48(12) . .
C34 Si8 C33 111.0(2) . .
C34 Si8 C36 107.7(3) . .
C33 Si8 C36 111.4(2) . .
C34 Si8 C35 108.1(3) . .
C33 Si8 C35 109.5(2) . .
C36 Si8 C35 109.1(3) . .
Si5 C19 H19A 109.5 . .
Si5 C19 H19B 109.5 . .
H19A C19 H19B 109.5 . .
Si5 C19 H19C 109.5 . .
H19A C19 H19C 109.5 . .
H19B C19 H19C 109.5 . .
Si5 C20 H20A 109.5 . .
Si5 C20 H20B 109.5 . .
H20A C20 H20B 109.5 . .
Si5 C20 H20C 109.5 . .
H20A C20 H20C 109.5 . .
H20B C20 H20C 109.5 . .
Si5 C21 H21A 109.5 . .
Si5 C21 H21B 109.5 . .
H21A C21 H21B 109.5 . .
Si5 C21 H21C 109.5 . .
H21A C21 H21C 109.5 . .
H21B C21 H21C 109.5 . .
C23 C22 Si5 122.2(3) . .
C23 C22 Ho2 74.4(2) . .
Si5 C22 Ho2 138.6(2) . .
C23 C22 H22 105.3 . .
Si5 C22 H22 105.3 . .
Ho2 C22 H22 105.3 . .
C22 C23 C24 127.0(4) . .
C22 C23 Ho2 74.6(2) . .
C24 C23 Ho2 70.1(2) . .
C22 C23 H23 115.2 . .
C24 C23 H23 115.2 . .
Ho2 C23 H23 115.2 . .
C23 C24 Si6 122.0(4) . .
C23 C24 Ho2 78.0(2) . .
Si6 C24 Ho2 134.7(2) . .
C23 C24 H24 105.9 . .
Si6 C24 H24 105.9 . .
Ho2 C24 H24 105.9 . .
Si6 C25 H25A 109.5 . .
Si6 C25 H25B 109.5 . .
H25A C25 H25B 109.5 . .
Si6 C25 H25C 109.5 . .
H25A C25 H25C 109.5 . .
H25B C25 H25C 109.5 . .
Si6 C26 H26A 109.5 . .
Si6 C26 H26B 109.5 . .
H26A C26 H26B 109.5 . .
Si6 C26 H26C 109.5 . .
H26A C26 H26C 109.5 . .
H26B C26 H26C 109.5 . .
Si6 C27 H27A 109.5 . .
Si6 C27 H27B 109.5 . .
H27A C27 H27B 109.5 . .
Si6 C27 H27C 109.5 . .
H27A C27 H27C 109.5 . .
H27B C27 H27C 109.5 . .
Si7 C28 H28A 109.5 . .
Si7 C28 H28B 109.5 . .
H28A C28 H28B 109.5 . .
Si7 C28 H28C 109.5 . .
H28A C28 H28C 109.5 . .
H28B C28 H28C 109.5 . .
Si7 C29 H29A 109.5 . .
Si7 C29 H29B 109.5 . .
H29A C29 H29B 109.5 . .
Si7 C29 H29C 109.5 . .
H29A C29 H29C 109.5 . .
H29B C29 H29C 109.5 . .
Si7 C30 Ho2 90.33(14) . .
Si7 C30 Ho2 137.2(2) . 2_576
Ho2 C30 Ho2 89.90(12) . 2_576
Si7 C30 H30A 107(2) . .
Ho2 C30 H30A 78(2) . .
Ho2 C30 H30A 115(2) 2_576 .
Si7 C30 H30B 107(2) . .
Ho2 C30 H30B 162(2) . .
Ho2 C30 H30B 75(2) 2_576 .
H30A C30 H30B 100(3) . .
C32 C31 Si7 128.5(3) . .
C32 C31 Ho2 75.4(2) . .
Si7 C31 Ho2 87.67(14) . .
C32 C31 H31 115.6 . .
Si7 C31 H31 115.6 . .
Ho2 C31 H31 115.6 . .
C31 C32 C33 127.8(4) . .
C31 C32 Ho2 73.6(2) . .
C33 C32 Ho2 71.1(2) . .
C31 C32 H32 114.6 . .
C33 C32 H32 114.6 . .
Ho2 C32 H32 114.6 . .
C32 C33 Si8 121.4(3) . .
C32 C33 Ho2 76.9(2) . .
Si8 C33 Ho2 135.4(2) . .
C32 C33 H33 106.2 . .
Si8 C33 H33 106.2 . .
Ho2 C33 H33 106.2 . .
Si8 C34 H34A 109.5 . .
Si8 C34 H34B 109.5 . .
H34A C34 H34B 109.5 . .
Si8 C34 H34C 109.5 . .
H34A C34 H34C 109.5 . .
H34B C34 H34C 109.5 . .
Si8 C35 H35A 109.5 . .
Si8 C35 H35B 109.5 . .
H35A C35 H35B 109.5 . .
Si8 C35 H35C 109.5 . .
H35A C35 H35C 109.5 . .
H35B C35 H35C 109.5 . .
Si8 C36 H36A 109.5 . .
Si8 C36 H36B 109.5 . .
H36A C36 H36B 109.5 . .
Si8 C36 H36C 109.5 . .
H36A C36 H36C 109.5 . .
H36B C36 H36C 109.5 . .

loop_
_geom_bond_atom_site_label_1
_geom_bond_atom_site_label_2
_geom_bond_distance
_geom_bond_site_symmetry_2
Si1 C1 1.855(7) .
Si1 C2 1.862(9) .
Si1 C4 1.873(7) .
Si1 C3 1.884(9) .
C1 H1A 0.9800 .
C1 H1B 0.9800 .
C1 H1C 0.9800 .
C2 H2A 0.9800 .
C2 H2B 0.9800 .
C2 H2C 0.9800 .
C3 H3A 0.9800 .
C3 H3B 0.9800 .
C3 H3C 0.9800 .
Si1' C1' 1.839(15) .
Si1' C2' 1.845(15) .
Si1' C4 1.855(14) .
Si1' C3' 1.876(15) .
C1' H1D 0.9800 .
C1' H1E 0.9800 .
C1' H1F 0.9800 .
C2' H2D 0.9800 .
C2' H2E 0.9800 .
C2' H2F 0.9800 .
C3' H3D 0.9800 .
C3' H3E 0.9800 .
C3' H3F 0.9800 .
Si2 C6 1.845(5) .
Si2 C9 1.859(6) .
Si2 C8 1.860(6) .
Si2 C7 1.868(6) .
C7 H7A 0.9800 .
C7 H7B 0.9800 .
C7 H7C 0.9800 .
C8 H8A 0.9800 .
C8 H8B 0.9800 .
C8 H8C 0.9800 .
C9 H9A 0.9800 .
C9 H9B 0.9800 .
C9 H9C 0.9800 .
Si2' C6 1.843(16) .
Si2' C8' 1.856(18) .
Si2' C9' 1.868(18) .
Si2' C7' 1.874(18) .
C7' H7D 0.9800 .
C7' H7E 0.9800 .
C7' H7F 0.9800 .
C8' H8D 0.9800 .
C8' H8E 0.9800 .
C8' H8F 0.9800 .
C9' H9D 0.9800 .
C9' H9E 0.9800 .
C9' H9F 0.9800 .
Ho1 C18 2.478(4) .
Ho1 C6 2.510(4) .
Ho1 C18 2.512(4) 2_675
Ho1 C13 2.528(4) .
Ho1 C15 2.575(4) .
Ho1 C14 2.595(4) .
Ho1 C4 2.603(4) .
Ho1 C5 2.617(4) .
Ho1 Si4 3.1122(14) .
Ho1 Ho1 3.5243(8) 2_675
Ho1 H18B 2.53(4) .
Si3 C12 1.841(7) .
Si3 C13 1.852(4) .
Si3 C11 1.868(5) .
Si3 C10 1.887(7) .
Si4 C15 1.853(4) .
Si4 C16 1.861(4) .
Si4 C17 1.875(4) .
Si4 C18 1.879(4) .
C4 C5 1.403(6) .
C4 H4 1.0000 .
C5 C6 1.407(6) .
C5 H5 1.0000 .
C6 H6 1.0000 .
C10 H10A 0.9800 .
C10 H10B 0.9800 .
C10 H10C 0.9800 .
C11 H11A 0.9800 .
C11 H11B 0.9800 .
C11 H11C 0.9800 .
C12 H12A 0.9800 .
C12 H12B 0.9800 .
C12 H12C 0.9800 .
C13 C14 1.404(6) .
C13 H13 1.0000 .
C14 C15 1.403(6) .
C14 H14 1.0000 .
C15 H15 1.0000 .
C16 H16A 0.9800 .
C16 H16B 0.9800 .
C16 H16C 0.9800 .
C17 H17A 0.9800 .
C17 H17B 0.9800 .
C17 H17C 0.9800 .
C18 Ho1 2.512(4) 2_675
C18 H18A 0.98(4) .
C18 H18B 1.13(4) .
Ho2 C30 2.471(4) .
Ho2 C30 2.513(4) 2_576
Ho2 C24 2.516(4) .
Ho2 C33 2.523(4) .
Ho2 C31 2.574(4) .
Ho2 C32 2.596(4) .
Ho2 C23 2.617(4) .
Ho2 C22 2.619(4) .
Ho2 Si7 3.1150(14) .
Ho2 Ho2 3.5214(8) 2_576
Ho2 H30A 2.45(4) .
Si5 C21 1.842(5) .
Si5 C19 1.852(7) .
Si5 C20 1.857(6) .
Si5 C22 1.861(4) .
Si6 C26 1.848(6) .
Si6 C24 1.849(4) .
Si6 C27 1.852(5) .
Si6 C25 1.859(5) .
Si7 C28 1.859(4) .
Si7 C31 1.862(4) .
Si7 C29 1.863(5) .
Si7 C30 1.883(4) .
Si8 C34 1.841(6) .
Si8 C33 1.848(4) .
Si8 C36 1.856(5) .
Si8 C35 1.862(5) .
C19 H19A 0.9800 .
C19 H19B 0.9800 .
C19 H19C 0.9800 .
C20 H20A 0.9800 .
C20 H20B 0.9800 .
C20 H20C 0.9800 .
C21 H21A 0.9800 .
C21 H21B 0.9800 .
C21 H21C 0.9800 .
C22 C23 1.396(6) .
C22 H22 1.0000 .
C23 C24 1.412(6) .
C23 H23 1.0000 .
C24 H24 1.0000 .
C25 H25A 0.9800 .
C25 H25B 0.9800 .
C25 H25C 0.9800 .
C26 H26A 0.9800 .
C26 H26B 0.9800 .
C26 H26C 0.9800 .
C27 H27A 0.9800 .
C27 H27B 0.9800 .
C27 H27C 0.9800 .
C28 H28A 0.9800 .
C28 H28B 0.9800 .
C28 H28C 0.9800 .
C29 H29A 0.9800 .
C29 H29B 0.9800 .
C29 H29C 0.9800 .
C30 Ho2 2.513(4) 2_576
C30 H30A 0.97(4) .
C30 H30B 0.96(4) .
C31 C32 1.383(6) .
C31 H31 1.0000 .
C32 C33 1.412(6) .
C32 H32 1.0000 .
C33 H33 1.0000 .
C34 H34A 0.9800 .
C34 H34B 0.9800 .
C34 H34C 0.9800 .
C35 H35A 0.9800 .
C35 H35B 0.9800 .
C35 H35C 0.9800 .
C36 H36A 0.9800 .
C36 H36B 0.9800 .
C36 H36C 0.9800 .

loop_
_geom_torsion_atom_site_label_1
_geom_torsion_atom_site_label_2
_geom_torsion_atom_site_label_3
_geom_torsion_atom_site_label_4
_geom_torsion
_geom_torsion_site_symmetry_1
_geom_torsion_site_symmetry_4
C18 Ho1 Si4 C15 166.2(2) . .
C6 Ho1 Si4 C15 73.63(19) . .
C18 Ho1 Si4 C15 -143.97(18) 2_675 .
C13 Ho1 Si4 C15 -58.24(19) . .
C14 Ho1 Si4 C15 -27.07(19) . .
C4 Ho1 Si4 C15 24.5(2) . .
C5 Ho1 Si4 C15 69.5(2) . .
Ho1 Ho1 Si4 C15 -163.54(16) 2_675 .
C18 Ho1 Si4 C16 -94.5(2) . .
C6 Ho1 Si4 C16 173.0(2) . .
C18 Ho1 Si4 C16 -44.6(2) 2_675 .
C13 Ho1 Si4 C16 41.1(2) . .
C15 Ho1 Si4 C16 99.4(2) . .
C14 Ho1 Si4 C16 72.3(2) . .
C4 Ho1 Si4 C16 123.9(2) . .
C5 Ho1 Si4 C16 168.9(2) . .
Ho1 Ho1 Si4 C16 -64.16(17) 2_675 .
C18 Ho1 Si4 C17 86.3(2) . .
C6 Ho1 Si4 C17 -6.2(2) . .
C18 Ho1 Si4 C17 136.2(2) 2_675 .
C13 Ho1 Si4 C17 -138.1(2) . .
C15 Ho1 Si4 C17 -79.8(3) . .
C14 Ho1 Si4 C17 -106.9(2) . .
C4 Ho1 Si4 C17 -55.3(3) . .
C5 Ho1 Si4 C17 -10.3(2) . .
Ho1 Ho1 Si4 C17 116.6(2) 2_675 .
C6 Ho1 Si4 C18 -92.54(17) . .
C18 Ho1 Si4 C18 49.9(2) 2_675 .
C13 Ho1 Si4 C18 135.59(17) . .
C15 Ho1 Si4 C18 -166.2(2) . .
C14 Ho1 Si4 C18 166.76(18) . .
C4 Ho1 Si4 C18 -141.6(2) . .
C5 Ho1 Si4 C18 -96.66(19) . .
Ho1 Ho1 Si4 C18 30.29(14) 2_675 .
C1' Si1' C4 C5 103.9(14) . .
C2' Si1' C4 C5 -21.6(18) . .
C3' Si1' C4 C5 -139.0(16) . .
C1' Si1' C4 Si1 -9(10) . .
C2' Si1' C4 Si1 -134(11) . .
C3' Si1' C4 Si1 108(11) . .
C1' Si1' C4 Ho1 -7(3) . .
C2' Si1' C4 Ho1 -132.1(15) . .
C3' Si1' C4 Ho1 110(2) . .
C1 Si1 C4 C5 114.8(7) . .
C2 Si1 C4 C5 -7.7(7) . .
C3 Si1 C4 C5 -125.3(7) . .
C1 Si1 C4 Si1' -174(11) . .
C2 Si1 C4 Si1' 63(11) . .
C3 Si1 C4 Si1' -54(11) . .
C1 Si1 C4 Ho1 7.8(11) . .
C2 Si1 C4 Ho1 -114.7(6) . .
C3 Si1 C4 Ho1 127.6(8) . .
C18 Ho1 C4 C5 -1.8(5) . .
C6 Ho1 C4 C5 23.3(2) . .
C18 Ho1 C4 C5 -107.2(2) 2_675 .
C13 Ho1 C4 C5 158.8(2) . .
C15 Ho1 C4 C5 98.7(3) . .
C14 Ho1 C4 C5 126.8(3) . .
Si4 Ho1 C4 C5 83.2(3) . .
Ho1 Ho1 C4 C5 -85.4(3) 2_675 .
C18 Ho1 C4 Si1' 122.3(15) . .
C6 Ho1 C4 Si1' 147.3(16) . .
C18 Ho1 C4 Si1' 16.9(16) 2_675 .
C13 Ho1 C4 Si1' -77.1(16) . .
C15 Ho1 C4 Si1' -137.2(15) . .
C14 Ho1 C4 Si1' -109.1(16) . .
C5 Ho1 C4 Si1' 124.1(16) . .
Si4 Ho1 C4 Si1' -152.7(15) . .
Ho1 Ho1 C4 Si1' 38.7(16) 2_675 .
C18 Ho1 C4 Si1 122.7(6) . .
C6 Ho1 C4 Si1 147.7(7) . .
C18 Ho1 C4 Si1 17.3(6) 2_675 .
C13 Ho1 C4 Si1 -76.8(6) . .
C15 Ho1 C4 Si1 -136.9(6) . .
C14 Ho1 C4 Si1 -108.7(6) . .
C5 Ho1 C4 Si1 124.4(7) . .
Si4 Ho1 C4 Si1 -152.4(6) . .
Ho1 Ho1 C4 Si1 39.0(7) 2_675 .
Si1' C4 C5 C6 164.5(9) . .
Si1 C4 C5 C6 171.6(5) . .
Ho1 C4 C5 C6 -48.7(4) . .
Si1' C4 C5 Ho1 -146.8(9) . .
Si1 C4 C5 Ho1 -139.7(5) . .
C18 Ho1 C5 C4 179.2(2) . .
C6 Ho1 C5 C4 -140.1(4) . .
C18 Ho1 C5 C4 78.3(3) 2_675 .
C13 Ho1 C5 C4 -26.8(3) . .
C15 Ho1 C5 C4 -94.9(3) . .
C14 Ho1 C5 C4 -60.5(3) . .
Si4 Ho1 C5 C4 -132.4(2) . .
Ho1 Ho1 C5 C4 121.7(2) 2_675 .
C18 Ho1 C5 C6 -40.8(3) . .
C18 Ho1 C5 C6 -141.6(2) 2_675 .
C13 Ho1 C5 C6 113.2(3) . .
C15 Ho1 C5 C6 45.1(3) . .
C14 Ho1 C5 C6 79.6(3) . .
C4 Ho1 C5 C6 140.1(4) . .
Si4 Ho1 C5 C6 7.7(3) . .
Ho1 Ho1 C5 C6 -98.2(2) 2_675 .
C4 C5 C6 Si2' -169.0(12) . .
Ho1 C5 C6 Si2' 140.9(12) . .
C4 C5 C6 Si2 -174.7(4) . .
Ho1 C5 C6 Si2 135.1(4) . .
C4 C5 C6 Ho1 50.2(4) . .
C8' Si2' C6 C5 170(2) . .
C9' Si2' C6 C5 58(2) . .
C7' Si2' C6 C5 -65(3) . .
C8' Si2' C6 Si2 -45(8) . .
C9' Si2' C6 Si2 -158(9) . .
C7' Si2' C6 Si2 79(8) . .
C8' Si2' C6 Ho1 -84(3) . .
C9' Si2' C6 Ho1 163(2) . .
C7' Si2' C6 Ho1 40(3) . .
C9 Si2 C6 C5 68.3(6) . .
C8 Si2 C6 C5 -170.7(5) . .
C7 Si2 C6 C5 -50.6(5) . .
C9 Si2 C6 Si2' 30(8) . .
C8 Si2 C6 Si2' 151(8) . .
C7 Si2 C6 Si2' -89(8) . .
C9 Si2 C6 Ho1 175.9(4) . .
C8 Si2 C6 Ho1 -63.2(6) . .
C7 Si2 C6 Ho1 57.0(5) . .
C18 Ho1 C6 C5 147.8(2) . .
C18 Ho1 C6 C5 49.2(3) 2_675 .
C13 Ho1 C6 C5 -94.4(3) . .
C15 Ho1 C6 C5 -139.5(3) . .
C14 Ho1 C6 C5 -111.5(3) . .
C4 Ho1 C6 C5 -22.9(2) . .
Si4 Ho1 C6 C5 -174.3(2) . .
Ho1 Ho1 C6 C5 105.0(2) 2_675 .
C18 Ho1 C6 Si2' 28.9(15) . .
C18 Ho1 C6 Si2' -69.7(15) 2_675 .
C13 Ho1 C6 Si2' 146.6(15) . .
C15 Ho1 C6 Si2' 101.6(15) . .
C14 Ho1 C6 Si2' 129.6(15) . .
C4 Ho1 C6 Si2' -141.8(16) . .
C5 Ho1 C6 Si2' -118.9(16) . .
Si4 Ho1 C6 Si2' 66.8(15) . .
Ho1 Ho1 C6 Si2' -13.9(16) 2_675 .
C18 Ho1 C6 Si2 21.7(4) . .
C18 Ho1 C6 Si2 -76.9(4) 2_675 .
C13 Ho1 C6 Si2 139.5(3) . .
C15 Ho1 C6 Si2 94.4(4) . .
C14 Ho1 C6 Si2 122.5(4) . .
C4 Ho1 C6 Si2 -148.9(4) . .
C5 Ho1 C6 Si2 -126.1(5) . .
Si4 Ho1 C6 Si2 59.6(4) . .
Ho1 Ho1 C6 Si2 -21.0(4) 2_675 .
C12 Si3 C13 C14 32.2(5) . .
C11 Si3 C13 C14 -86.6(4) . .
C10 Si3 C13 C14 154.7(4) . .
C12 Si3 C13 Ho1 -72.8(4) . .
C11 Si3 C13 Ho1 168.4(3) . .
C10 Si3 C13 Ho1 49.6(4) . .
C18 Ho1 C13 C14 84.9(2) . .
C6 Ho1 C13 C14 -32.5(3) . .
C18 Ho1 C13 C14 175.7(2) 2_675 .
C15 Ho1 C13 C14 23.2(2) . .
C4 Ho1 C13 C14 -87.8(3) . .
C5 Ho1 C13 C14 -74.1(3) . .
Si4 Ho1 C13 C14 59.3(2) . .
Ho1 Ho1 C13 C14 131.3(2) 2_675 .
C18 Ho1 C13 Si3 -151.2(3) . .
C6 Ho1 C13 Si3 91.4(3) . .
C18 Ho1 C13 Si3 -60.4(3) 2_675 .
C15 Ho1 C13 Si3 147.0(3) . .
C14 Ho1 C13 Si3 123.9(4) . .
C4 Ho1 C13 Si3 36.1(3) . .
C5 Ho1 C13 Si3 49.8(4) . .
Si4 Ho1 C13 Si3 -176.8(3) . .
Ho1 Ho1 C13 Si3 -104.9(3) 2_675 .
Si3 C13 C14 C15 174.1(3) . .
Ho1 C13 C14 C15 -50.9(4) . .
Si3 C13 C14 Ho1 -134.9(3) . .
C18 Ho1 C14 C15 39.2(3) . .
C6 Ho1 C14 C15 -64.1(3) . .
C18 Ho1 C14 C15 134.5(2) 2_675 .
C13 Ho1 C14 C15 139.8(4) . .
C4 Ho1 C14 C15 -123.5(3) . .
C5 Ho1 C14 C15 -96.6(3) . .
Si4 Ho1 C14 C15 31.2(2) . .
Ho1 Ho1 C14 C15 81.5(3) 2_675 .
C18 Ho1 C14 C13 -100.6(2) . .
C6 Ho1 C14 C13 156.1(2) . .
C18 Ho1 C14 C13 -5.3(3) 2_675 .
C15 Ho1 C14 C13 -139.8(4) . .
C4 Ho1 C14 C13 96.7(2) . .
C5 Ho1 C14 C13 123.6(2) . .
Si4 Ho1 C14 C13 -108.6(2) . .
Ho1 Ho1 C14 C13 -58.3(3) 2_675 .
C13 C14 C15 Si4 -24.8(6) . .
Ho1 C14 C15 Si4 -74.9(3) . .
C13 C14 C15 Ho1 50.2(4) . .
C16 Si4 C15 C14 -40.5(4) . .
C17 Si4 C15 C14 -159.2(4) . .
C18 Si4 C15 C14 80.5(4) . .
Ho1 Si4 C15 C14 69.0(4) . .
C16 Si4 C15 Ho1 -109.48(19) . .
C17 Si4 C15 Ho1 131.75(17) . .
C18 Si4 C15 Ho1 11.51(18) . .
C18 Ho1 C15 C14 -139.0(3) . .
C6 Ho1 C15 C14 119.6(3) . .
C18 Ho1 C15 C14 -71.6(3) 2_675 .
C13 Ho1 C15 C14 -23.4(2) . .
C4 Ho1 C15 C14 63.7(3) . .
C5 Ho1 C15 C14 97.7(3) . .
Si4 Ho1 C15 C14 -130.3(3) . .
Ho1 Ho1 C15 C14 -113.2(2) 2_675 .
C18 Ho1 C15 Si4 -8.68(14) . .
C6 Ho1 C15 Si4 -110.06(16) . .
C18 Ho1 C15 Si4 58.7(2) 2_675 .
C13 Ho1 C15 Si4 106.97(19) . .
C14 Ho1 C15 Si4 130.3(3) . .
C4 Ho1 C15 Si4 -165.93(14) . .
C5 Ho1 C15 Si4 -131.97(14) . .
Ho1 Ho1 C15 Si4 17.09(16) 2_675 .
C15 Si4 C18 Ho1 -11.95(19) . .
C16 Si4 C18 Ho1 110.73(18) . .
C17 Si4 C18 Ho1 -128.34(18) . .
C15 Si4 C18 Ho1 -101.8(3) . 2_675
C16 Si4 C18 Ho1 20.8(3) . 2_675
C17 Si4 C18 Ho1 141.8(3) . 2_675
Ho1 Si4 C18 Ho1 -89.9(3) . 2_675
C6 Ho1 C18 Si4 95.17(16) . .
C18 Ho1 C18 Si4 -136.69(18) 2_675 .
C13 Ho1 C18 Si4 -43.58(16) . .
C15 Ho1 C18 Si4 8.55(13) . .
C14 Ho1 C18 Si4 -11.66(16) . .
C4 Ho1 C18 Si4 116.8(3) . .
C5 Ho1 C18 Si4 115.67(15) . .
Ho1 Ho1 C18 Si4 -136.69(18) 2_675 .
C6 Ho1 C18 Ho1 -128.14(13) . 2_675
C18 Ho1 C18 Ho1 0.0 2_675 2_675
C13 Ho1 C18 Ho1 93.11(13) . 2_675
C15 Ho1 C18 Ho1 145.24(14) . 2_675
C14 Ho1 C18 Ho1 125.03(13) . 2_675
C4 Ho1 C18 Ho1 -106.5(3) . 2_675
C5 Ho1 C18 Ho1 -107.64(14) . 2_675
Si4 Ho1 C18 Ho1 136.69(18) . 2_675
C30 Ho2 Si7 C28 -86.9(3) . .
C30 Ho2 Si7 C28 -136.2(2) 2_576 .
C24 Ho2 Si7 C28 5.7(2) . .
C33 Ho2 Si7 C28 140.2(2) . .
C31 Ho2 Si7 C28 82.7(3) . .
C32 Ho2 Si7 C28 109.2(2) . .
C23 Ho2 Si7 C28 12.2(3) . .
C22 Ho2 Si7 C28 56.8(3) . .
Ho2 Ho2 Si7 C28 -116.9(2) 2_576 .
C30 Ho2 Si7 C31 -169.6(2) . .
C30 Ho2 Si7 C31 141.03(19) 2_576 .
C24 Ho2 Si7 C31 -77.01(19) . .
C33 Ho2 Si7 C31 57.50(19) . .
C32 Ho2 Si7 C31 26.45(19) . .
C23 Ho2 Si7 C31 -70.5(2) . .
C22 Ho2 Si7 C31 -25.9(2) . .
Ho2 Ho2 Si7 C31 160.40(16) 2_576 .
C30 Ho2 Si7 C29 92.5(3) . .
C30 Ho2 Si7 C29 43.1(2) 2_576 .
C24 Ho2 Si7 C29 -174.9(2) . .
C33 Ho2 Si7 C29 -40.4(2) . .
C31 Ho2 Si7 C29 -97.9(3) . .
C32 Ho2 Si7 C29 -71.5(2) . .
C23 Ho2 Si7 C29 -168.5(2) . .
C22 Ho2 Si7 C29 -123.8(3) . .
Ho2 Ho2 Si7 C29 62.5(2) 2_576 .
C30 Ho2 Si7 C30 -49.4(2) 2_576 .
C24 Ho2 Si7 C30 92.59(19) . .
C33 Ho2 Si7 C30 -132.90(18) . .
C31 Ho2 Si7 C30 169.6(2) . .
C32 Ho2 Si7 C30 -163.95(19) . .
C23 Ho2 Si7 C30 99.1(2) . .
C22 Ho2 Si7 C30 143.7(2) . .
Ho2 Ho2 Si7 C30 -30.00(15) 2_576 .
C21 Si5 C22 C23 120.3(4) . .
C19 Si5 C22 C23 1.8(5) . .
C20 Si5 C22 C23 -118.3(4) . .
C21 Si5 C22 Ho2 -136.1(4) . .
C19 Si5 C22 Ho2 105.4(4) . .
C20 Si5 C22 Ho2 -14.7(5) . .
C30 Ho2 C22 C23 -7.0(5) . .
C30 Ho2 C22 C23 104.9(3) 2_576 .
C24 Ho2 C22 C23 -23.6(2) . .
C33 Ho2 C22 C23 -162.9(3) . .
C31 Ho2 C22 C23 -103.0(3) . .
C32 Ho2 C22 C23 -130.9(3) . .
Si7 Ho2 C22 C23 -86.9(3) . .
Ho2 Ho2 C22 C23 83.8(3) 2_576 .
C30 Ho2 C22 Si5 -128.5(3) . .
C30 Ho2 C22 Si5 -16.5(4) 2_576 .
C24 Ho2 C22 Si5 -145.0(4) . .
C33 Ho2 C22 Si5 75.6(3) . .
C31 Ho2 C22 Si5 135.6(3) . .
C32 Ho2 C22 Si5 107.7(3) . .
C23 Ho2 C22 Si5 -121.4(5) . .
Si7 Ho2 C22 Si5 151.7(2) . .
Ho2 Ho2 C22 Si5 -37.7(4) 2_576 .
Si5 C22 C23 C24 -172.2(3) . .
Ho2 C22 C23 C24 49.6(4) . .
Si5 C22 C23 Ho2 138.1(3) . .
C30 Ho2 C23 C22 176.8(2) . .
C30 Ho2 C23 C22 -81.4(3) 2_576 .
C24 Ho2 C23 C22 139.7(4) . .
C33 Ho2 C23 C22 21.5(3) . .
C31 Ho2 C23 C22 89.7(3) . .
C32 Ho2 C23 C22 55.6(3) . .
Si7 Ho2 C23 C22 127.6(2) . .
Ho2 Ho2 C23 C22 -124.6(2) 2_576 .
C30 Ho2 C23 C24 37.1(3) . .
C30 Ho2 C23 C24 138.9(3) 2_576 .
C33 Ho2 C23 C24 -118.2(3) . .
C31 Ho2 C23 C24 -50.0(3) . .
C32 Ho2 C23 C24 -84.1(3) . .
C22 Ho2 C23 C24 -139.7(4) . .
Si7 Ho2 C23 C24 -12.1(3) . .
Ho2 Ho2 C23 C24 95.7(3) 2_576 .
C22 C23 C24 Si6 173.0(3) . .
Ho2 C23 C24 Si6 -135.7(3) . .
C22 C23 C24 Ho2 -51.4(4) . .
C26 Si6 C24 C23 49.9(4) . .
C27 Si6 C24 C23 -67.1(4) . .
C25 Si6 C24 C23 172.1(4) . .
C26 Si6 C24 Ho2 -55.9(4) . .
C27 Si6 C24 Ho2 -172.9(3) . .
C25 Si6 C24 Ho2 66.3(4) . .
C30 Ho2 C24 C23 -151.0(3) . .
C30 Ho2 C24 C23 -52.6(3) 2_576 .
C33 Ho2 C24 C23 90.3(3) . .
C31 Ho2 C24 C23 135.4(3) . .
C32 Ho2 C24 C23 108.1(3) . .
C22 Ho2 C24 C23 22.9(2) . .
Si7 Ho2 C24 C23 171.0(2) . .
Ho2 Ho2 C24 C23 -108.0(2) 2_576 .
C30 Ho2 C24 Si6 -27.6(3) . .
C30 Ho2 C24 Si6 70.9(4) 2_576 .
C33 Ho2 C24 Si6 -146.3(3) . .
C31 Ho2 C24 Si6 -101.1(3) . .
C32 Ho2 C24 Si6 -128.5(3) . .
C23 Ho2 C24 Si6 123.4(5) . .
C22 Ho2 C24 Si6 146.4(4) . .
Si7 Ho2 C24 Si6 -65.5(3) . .
Ho2 Ho2 C24 Si6 15.4(4) 2_576 .
C28 Si7 C30 Ho2 126.6(2) . .
C31 Si7 C30 Ho2 8.99(19) . .
C29 Si7 C30 Ho2 -112.7(2) . .
C28 Si7 C30 Ho2 -143.2(3) . 2_576
C31 Si7 C30 Ho2 99.2(3) . 2_576
C29 Si7 C30 Ho2 -22.5(3) . 2_576
Ho2 Si7 C30 Ho2 90.2(3) . 2_576
C30 Ho2 C30 Si7 137.2(2) 2_576 .
C24 Ho2 C30 Si7 -95.13(17) . .
C33 Ho2 C30 Si7 46.22(16) . .
C31 Ho2 C30 Si7 -6.46(14) . .
C32 Ho2 C30 Si7 14.09(16) . .
C23 Ho2 C30 Si7 -114.04(17) . .
C22 Ho2 C30 Si7 -109.5(3) . .
Ho2 Ho2 C30 Si7 137.2(2) 2_576 .
C30 Ho2 C30 Ho2 0.0 2_576 2_576
C24 Ho2 C30 Ho2 127.69(14) . 2_576
C33 Ho2 C30 Ho2 -90.96(13) . 2_576
C31 Ho2 C30 Ho2 -143.64(15) . 2_576
C32 Ho2 C30 Ho2 -123.09(13) . 2_576
C23 Ho2 C30 Ho2 108.78(15) . 2_576
C22 Ho2 C30 Ho2 113.4(3) . 2_576
Si7 Ho2 C30 Ho2 -137.2(2) . 2_576
C28 Si7 C31 C32 161.6(4) . .
C29 Si7 C31 C32 42.0(4) . .
C30 Si7 C31 C32 -77.8(4) . .
Ho2 Si7 C31 C32 -69.2(4) . .
C28 Si7 C31 Ho2 -129.2(2) . .
C29 Si7 C31 Ho2 111.2(2) . .
C30 Si7 C31 Ho2 -8.63(19) . .
C30 Ho2 C31 C32 137.5(3) . .
C30 Ho2 C31 C32 68.4(3) 2_576 .
C24 Ho2 C31 C32 -121.7(3) . .
C33 Ho2 C31 C32 23.0(3) . .
C23 Ho2 C31 C32 -97.8(3) . .
C22 Ho2 C31 C32 -64.7(3) . .
Si7 Ho2 C31 C32 130.9(3) . .
Ho2 Ho2 C31 C32 110.6(2) 2_576 .
C30 Ho2 C31 Si7 6.53(14) . .
C30 Ho2 C31 Si7 -62.5(2) 2_576 .
C24 Ho2 C31 Si7 107.36(16) . .
C33 Ho2 C31 Si7 -107.9(2) . .
C32 Ho2 C31 Si7 -130.9(3) . .
C23 Ho2 C31 Si7 131.23(15) . .
C22 Ho2 C31 Si7 164.39(15) . .
Ho2 Ho2 C31 Si7 -20.35(17) 2_576 .
Si7 C31 C32 C33 25.7(7) . .
Ho2 C31 C32 C33 -49.1(4) . .
Si7 C31 C32 Ho2 74.8(3) . .
C30 Ho2 C32 C31 -40.8(3) . .
C30 Ho2 C32 C31 -135.4(3) 2_576 .
C24 Ho2 C32 C31 63.0(3) . .
C33 Ho2 C32 C31 -140.8(4) . .
C23 Ho2 C32 C31 96.3(3) . .
C22 Ho2 C32 C31 121.5(3) . .
Si7 Ho2 C32 C31 -31.1(2) . .
Ho2 Ho2 C32 C31 -83.5(3) 2_576 .
C30 Ho2 C32 C33 100.0(3) . .
C30 Ho2 C32 C33 5.4(3) 2_576 .
C24 Ho2 C32 C33 -156.2(2) . .
C31 Ho2 C32 C33 140.8(4) . .
C23 Ho2 C32 C33 -122.8(3) . .
C22 Ho2 C32 C33 -97.6(3) . .
Si7 Ho2 C32 C33 109.7(3) . .
Ho2 Ho2 C32 C33 57.3(3) 2_576 .
C31 C32 C33 Si8 -174.4(4) . .
Ho2 C32 C33 Si8 135.6(3) . .
C31 C32 C33 Ho2 50.1(4) . .
C34 Si8 C33 C32 75.5(5) . .
C36 Si8 C33 C32 -164.6(4) . .
C35 Si8 C33 C32 -43.8(4) . .
C34 Si8 C33 Ho2 179.3(4) . .
C36 Si8 C33 Ho2 -60.8(4) . .
C35 Si8 C33 Ho2 60.0(4) . .
C30 Ho2 C33 C32 -85.2(3) . .
C30 Ho2 C33 C32 -175.4(3) 2_576 .
C24 Ho2 C33 C32 33.5(3) . .
C31 Ho2 C33 C32 -22.3(2) . .
C23 Ho2 C33 C32 75.2(3) . .
C22 Ho2 C33 C32 86.1(3) . .
Si7 Ho2 C33 C32 -58.3(2) . .
Ho2 Ho2 C33 C32 -131.3(2) 2_576 .
C30 Ho2 C33 Si8 153.2(3) . .
C30 Ho2 C33 Si8 62.9(3) 2_576 .
C24 Ho2 C33 Si8 -88.2(3) . .
C31 Ho2 C33 Si8 -144.0(3) . .
C32 Ho2 C33 Si8 -121.6(4) . .
C23 Ho2 C33 Si8 -46.5(3) . .
C22 Ho2 C33 Si8 -35.5(3) . .
Si7 Ho2 C33 Si8 -180.0(3) . .
Ho2 Ho2 C33 Si8 107.0(3) 2_576 .
